data_1565980
loop_
_publ_author_name
'Wu, Zhao-Feng'
'Tan, Bin'
'Fu, Zhi-Hua'
'Velasco, Ever'
'Liu, Xing-Wu'
'Teat, Simon J.'
'Zhu, Kun'
'Xing, Kai'
'Huang, Xiao-Ying'
'Li, Jing'

_publ_section_title
;
 Achieving a blue-excitable yellow-emitting Ca-LMOF phosphor via water
 induced phase transformation
;
_journal_issue 5
_journal_name_full 'Chemical Science'
_journal_page_first 1375
_journal_page_last 1381
_journal_paper_doi 10.1039/D1SC05594A
_journal_volume 13
_journal_year 2022
_chemical_formula_sum 'C108 H62 Ca4 F8 O19'
_chemical_formula_weight 1975.89
_space_group_crystal_system triclinic
_space_group_IT_number 2
_space_group_name_Hall '-P 1'
_space_group_name_H-M_alt 'P -1'
_atom_sites_solution_hydrogens mixed
_atom_sites_solution_primary 'Dual space'
_atom_sites_solution_secondary difmap
_audit_creation_method SHELXL-2018/3
_audit_update_record
;
2021-12-20 deposited with the CCDC.	2021-12-27 downloaded from the CCDC.
;
_cell_angle_alpha 92.477(2)
_cell_angle_beta 91.364(2)
_cell_angle_gamma 91.427(2)
_cell_formula_units_Z 2
_cell_length_a 10.0419(5)
_cell_length_b 15.6393(7)
_cell_length_c 42.1081(19)
_cell_measurement_reflns_used 9005
_cell_measurement_temperature 100(2)
_cell_measurement_theta_max 24.7770
_cell_measurement_theta_min 2.4442
_cell_volume 6602.7(5)
_computing_cell_refinement 'Bruker SAINT v8.38a'
_computing_data_collection 'Bruker APEX 3'
_computing_data_reduction 'Bruker SAINT v8.38a'
_computing_molecular_graphics 'Bruker SHELXTL'
_computing_publication_material 'Bruker SHELXTL & local programs'
_computing_structure_refinement 'SHELXL-2018/1 (Sheldrick, 2018)'
_computing_structure_solution 'SHELXT 2014/5 (Sheldrick, 2014)'
_diffrn_ambient_temperature 100(2)
_diffrn_detector_area_resol_mean 7.39
_diffrn_measured_fraction_theta_full 0.996
_diffrn_measured_fraction_theta_max 0.996
_diffrn_measurement_device_type 'Bruker D8 with PHOTONII detector'
_diffrn_measurement_method '\w/\q shutterless scans'
_diffrn_radiation_type synchrotron
_diffrn_radiation_wavelength 0.7288
_diffrn_reflns_av_R_equivalents 0.0635
_diffrn_reflns_av_unetI/netI 0.0594
_diffrn_reflns_Laue_measured_fraction_full 0.996
_diffrn_reflns_Laue_measured_fraction_max 0.996
_diffrn_reflns_limit_h_max 11
_diffrn_reflns_limit_h_min -11
_diffrn_reflns_limit_k_max 18
_diffrn_reflns_limit_k_min -17
_diffrn_reflns_limit_l_max 48
_diffrn_reflns_limit_l_min -48
_diffrn_reflns_number 82552
_diffrn_reflns_point_group_measured_fraction_full 0.996
_diffrn_reflns_point_group_measured_fraction_max 0.996
_diffrn_reflns_theta_full 24.848
_diffrn_reflns_theta_max 24.848
_diffrn_reflns_theta_min 1.630
_diffrn_source 'Advanced Light Source beamline 12.2.1'
_exptl_absorpt_coefficient_mu 0.239
_exptl_absorpt_correction_T_max 0.995
_exptl_absorpt_correction_T_min 0.850
_exptl_absorpt_correction_type multi-scan
_exptl_absorpt_process_details 'SADABS 2016/2 Bruker AXS Madison WI USA'
_exptl_crystal_colour colourless
_exptl_crystal_density_diffrn 0.994
_exptl_crystal_description rod
_exptl_crystal_F_000 2028
_exptl_crystal_size_max 0.150
_exptl_crystal_size_mid 0.030
_exptl_crystal_size_min 0.020
_refine_diff_density_max 0.927
_refine_diff_density_min -0.420
_refine_diff_density_rms 0.063
_refine_ls_extinction_method none
_refine_ls_goodness_of_fit_ref 1.048
_refine_ls_hydrogen_treatment mixed
_refine_ls_matrix_type full
_refine_ls_number_parameters 1286
_refine_ls_number_reflns 21123
_refine_ls_number_restraints 91
_refine_ls_restrained_S_all 1.050
_refine_ls_R_factor_all 0.0794
_refine_ls_R_factor_gt 0.0597
_refine_ls_shift/su_max 0.000
_refine_ls_shift/su_mean 0.000
_refine_ls_structure_factor_coef Fsqd
_refine_ls_weighting_details 'w=1/[\s^2^(Fo^2^)+(0.0800P)^2^+8.0000P] where P=(Fo^2^+2Fc^2^)/3'
_refine_ls_weighting_scheme calc
_refine_ls_wR_factor_gt 0.1666
_refine_ls_wR_factor_ref 0.1759
_reflns_Friedel_coverage 0.000
_reflns_number_gt 15272
_reflns_number_total 21123
_reflns_threshold_expression 'I > 2\s(I)'
_cod_data_source_file d1sc05594a2.cif
_cod_data_source_block x
_cod_depositor_comments 'Adding full bibliography for 1565980.cif.'
_cod_database_code 1565980
_shelx_shelxl_version_number 2018/3
_shelx_space_group_comment
;
The symmetry employed for this shelxl refinement is uniquely defined
by the following loop, which should always be used as a source of
symmetry information in preference to the above space-group names.
They are only intended as comments.
;
_shelx_estimated_absorpt_t_min 0.965
_shelx_estimated_absorpt_t_max 0.995

loop_
_space_group_symop_operation_xyz
'x, y, z'
'-x, -y, -z'

loop_
_atom_site_label
_atom_site_type_symbol
_atom_site_fract_x
_atom_site_fract_y
_atom_site_fract_z
_atom_site_U_iso_or_equiv
_atom_site_adp_type
_atom_site_occupancy
_atom_site_site_symmetry_order
_atom_site_calc_flag
_atom_site_refinement_flags_posn
_atom_site_refinement_flags_adp
_atom_site_refinement_flags_occupancy
_atom_site_disorder_assembly
_atom_site_disorder_group
Ca1 Ca 0.58832(7) 1.02614(4) 0.22949(2) 0.02684(17) Uani 1 1 d . . . . .
Ca2 Ca 0.95330(7) 0.96220(5) 0.24944(2) 0.03027(18) Uani 1 1 d D . . . .
Ca3 Ca 0.31136(7) 0.97866(4) 0.28146(2) 0.02915(17) Uani 1 1 d . . . . .
Ca4 Ca 0.80449(8) 0.21052(5) 0.25420(2) 0.0390(2) Uani 1 1 d D . . . .
C1 C 0.7676(3) 0.6087(2) 0.48870(7) 0.0289(8) Uani 1 1 d . . . . .
C2 C 0.7417(3) 0.5222(2) 0.48702(7) 0.0283(8) Uani 1 1 d . . . . .
C3 C 0.7468(3) 0.6616(2) 0.46041(7) 0.0270(8) Uani 1 1 d . . . . .
C4 C 0.8527(4) 0.7071(3) 0.44866(9) 0.0440(10) Uani 1 1 d . . . . .
H4A H 0.936184 0.708020 0.459763 0.053 Uiso 1 1 calc R U . . .
C5 C 0.8401(4) 0.7518(3) 0.42095(9) 0.0456(10) Uani 1 1 d . . . . .
H5A H 0.915645 0.781167 0.413086 0.055 Uiso 1 1 calc R U . . .
C6 C 0.7189(4) 0.7541(2) 0.40469(7) 0.0300(8) Uani 1 1 d . . . . .
C7 C 0.6102(4) 0.7117(2) 0.41742(8) 0.0348(9) Uani 1 1 d . . . . .
H7A H 0.525194 0.713928 0.407153 0.042 Uiso 1 1 calc R U . . .
C8 C 0.6242(4) 0.6665(2) 0.44479(8) 0.0332(8) Uani 1 1 d . . . . .
H8A H 0.548401 0.638414 0.453041 0.040 Uiso 1 1 calc R U . . .
C9 C 0.7041(4) 0.7992(2) 0.37416(8) 0.0309(8) Uani 1 1 d . . . . .
C10 C 0.7970(4) 0.8610(2) 0.36540(8) 0.0350(9) Uani 1 1 d . . . . .
H10A H 0.872507 0.874669 0.378851 0.042 Uiso 1 1 calc R U . . .
C11 C 0.7803(4) 0.9022(2) 0.33743(8) 0.0355(9) Uani 1 1 d . . . . .
F1 F 0.8741(2) 0.96179(16) 0.33104(5) 0.0561(7) Uani 1 1 d . . . . .
C12 C 0.6742(4) 0.8858(2) 0.31659(8) 0.0304(8) Uani 1 1 d . . . . .
C13 C 0.5830(4) 0.8225(2) 0.32535(8) 0.0348(9) Uani 1 1 d . . . . .
H13A H 0.508303 0.808417 0.311688 0.042 Uiso 1 1 calc R U . . .
C14 C 0.5979(4) 0.7803(2) 0.35294(8) 0.0375(9) Uani 1 1 d . . . . .
H14A H 0.534294 0.737025 0.357746 0.045 Uiso 1 1 calc R U . . .
C15 C 0.6511(4) 0.9315(2) 0.28639(8) 0.0293(8) Uani 1 1 d . . . . .
O1 O 0.7467(2) 0.96511(15) 0.27250(5) 0.0307(5) Uani 1 1 d . . . . .
O2 O 0.5319(2) 0.93522(14) 0.27572(5) 0.0316(5) Uani 1 1 d . . . . .
C16 C 0.8099(4) 0.6560(2) 0.51871(7) 0.0280(8) Uani 1 1 d . . . . .
C17 C 0.9161(3) 0.6306(2) 0.53806(7) 0.0296(8) Uani 1 1 d . . . . .
H17A H 0.970433 0.585282 0.530753 0.035 Uiso 1 1 calc R U . . .
C18 C 0.9430(3) 0.6701(2) 0.56745(7) 0.0289(8) Uani 1 1 d . . . . .
H18A H 1.015592 0.651733 0.580118 0.035 Uiso 1 1 calc R U . . .
C19 C 0.8648(3) 0.7368(2) 0.57884(7) 0.0273(8) Uani 1 1 d . . . . .
C20 C 0.7631(4) 0.7654(2) 0.55908(8) 0.0306(8) Uani 1 1 d . . . . .
H20A H 0.710766 0.812033 0.566048 0.037 Uiso 1 1 calc R U . . .
C21 C 0.7380(4) 0.7259(2) 0.52929(7) 0.0290(8) Uani 1 1 d . . . . .
H21A H 0.670217 0.747150 0.515873 0.035 Uiso 1 1 calc R U . . .
C22 C 0.8875(3) 0.7785(2) 0.61108(7) 0.0286(8) Uani 1 1 d . . . . .
C23 C 0.9260(4) 0.7303(2) 0.63697(8) 0.0339(8) Uani 1 1 d . . . . .
H23A H 0.937765 0.670350 0.634223 0.041 Uiso 1 1 calc R U . . .
C24 C 0.9464(4) 0.7709(2) 0.66634(7) 0.0310(8) Uani 1 1 d . . . . .
F2 F 0.9792(2) 0.72209(13) 0.69096(4) 0.0475(6) Uani 1 1 d . . . . .
C25 C 0.9298(3) 0.8578(2) 0.67221(7) 0.0294(8) Uani 1 1 d . . . . .
C26 C 0.8872(4) 0.9034(2) 0.64634(8) 0.0323(8) Uani 1 1 d . . . . .
H26A H 0.872109 0.962948 0.649238 0.039 Uiso 1 1 calc R U . . .
C27 C 0.8664(4) 0.8642(2) 0.61666(8) 0.0322(8) Uani 1 1 d . . . . .
H27A H 0.836773 0.897310 0.599594 0.039 Uiso 1 1 calc R U . . .
C28 C 0.9585(4) 0.9044(2) 0.70343(7) 0.0312(8) Uani 1 1 d . . . . .
O3 O 0.8998(2) 0.97425(15) 0.70862(5) 0.0324(6) Uani 1 1 d . . . . .
O4 O 1.0427(2) 0.87851(15) 0.72275(5) 0.0359(6) Uani 1 1 d . . . . .
C29 C 0.7017(4) 0.4759(2) 0.45652(7) 0.0282(8) Uani 1 1 d . . . . .
C30 C 0.5907(4) 0.4196(2) 0.45577(8) 0.0328(8) Uani 1 1 d . . . . .
H30A H 0.539513 0.414640 0.474314 0.039 Uiso 1 1 calc R U . . .
C31 C 0.5544(4) 0.3713(2) 0.42859(8) 0.0350(9) Uani 1 1 d . . . . .
H31A H 0.478086 0.334228 0.428618 0.042 Uiso 1 1 calc R U . . .
C32 C 0.6280(4) 0.3762(2) 0.40128(8) 0.0350(9) Uani 1 1 d . . . . .
C33 C 0.7375(4) 0.4331(2) 0.40170(8) 0.0332(8) Uani 1 1 d . . . . .
H33A H 0.787967 0.438269 0.383053 0.040 Uiso 1 1 calc R U . . .
C34 C 0.7737(4) 0.4821(2) 0.42893(8) 0.0322(8) Uani 1 1 d . . . . .
H34A H 0.848672 0.520355 0.428698 0.039 Uiso 1 1 calc R U . . .
C35 C 0.5971(4) 0.3184(2) 0.37315(8) 0.0372(9) Uani 1 1 d . . . . .
C36 C 0.7012(4) 0.2846(3) 0.35647(9) 0.0485(11) Uani 1 1 d . . . . .
H36A H 0.790770 0.299279 0.362639 0.058 Uiso 1 1 calc R U . . .
C37 C 0.6734(4) 0.2291(3) 0.33065(9) 0.0462(10) Uani 1 1 d . . . . .
F3 F 0.7785(3) 0.19653(18) 0.31623(6) 0.0676(7) Uani 1 1 d . . . . .
C38 C 0.5478(4) 0.2062(2) 0.31970(8) 0.0364(9) Uani 1 1 d . . . . .
C39 C 0.4436(4) 0.2384(3) 0.33763(9) 0.0471(10) Uani 1 1 d . . . . .
H39A H 0.354268 0.222583 0.331584 0.057 Uiso 1 1 calc R U . . .
C40 C 0.4678(4) 0.2925(3) 0.36389(9) 0.0513(11) Uani 1 1 d . . . . .
H40A H 0.395011 0.312470 0.375908 0.062 Uiso 1 1 calc R U . . .
C41 C 0.5223(4) 0.1454(2) 0.29114(8) 0.0375(9) Uani 1 1 d . . . . .
O5 O 0.6167(3) 0.13400(15) 0.27223(5) 0.0381(6) Uani 1 1 d . . . . .
O6 O 0.4093(3) 0.11043(16) 0.28859(6) 0.0421(6) Uani 1 1 d . . . . .
C42 C 0.7493(3) 0.4662(2) 0.51448(7) 0.0273(8) Uani 1 1 d . . . . .
C43 C 0.7923(4) 0.3817(2) 0.50995(8) 0.0319(8) Uani 1 1 d . . . . .
H43A H 0.818099 0.362479 0.489341 0.038 Uiso 1 1 calc R U . . .
C44 C 0.7981(4) 0.3264(2) 0.53403(8) 0.0334(8) Uani 1 1 d . . . . .
H44A H 0.828209 0.269937 0.529947 0.040 Uiso 1 1 calc R U . . .
C45 C 0.7602(4) 0.3518(2) 0.56479(8) 0.0333(8) Uani 1 1 d . . . . .
C46 C 0.7151(4) 0.4346(2) 0.56941(8) 0.0344(8) Uani 1 1 d . . . . .
H46A H 0.688032 0.453101 0.589993 0.041 Uiso 1 1 calc R U . . .
C47 C 0.7082(3) 0.4908(2) 0.54502(7) 0.0300(8) Uani 1 1 d . . . . .
H47A H 0.675404 0.546623 0.548993 0.036 Uiso 1 1 calc R U . . .
C48 C 0.7660(4) 0.2936(2) 0.59108(8) 0.0375(9) Uani 1 1 d . U . . .
C49 C 0.7823(5) 0.3238(3) 0.62250(9) 0.0618(12) Uani 1 1 d . U . . .
H49A H 0.796648 0.383401 0.626996 0.074 Uiso 1 1 calc R U . . .
C50 C 0.7782(6) 0.2697(3) 0.64699(9) 0.0620(12) Uani 1 1 d . U . . .
H50A H 0.791929 0.292934 0.668068 0.074 Uiso 0.436(4) 1 calc R U P A 2
F4 F 0.8162(7) 0.3080(3) 0.67605(10) 0.0881(14) Uani 0.564(4) 1 d . U P A 1
C51 C 0.7549(4) 0.1828(3) 0.64245(8) 0.0435(9) Uani 1 1 d . U . . .
C52 C 0.7455(4) 0.1525(2) 0.61112(9) 0.0443(9) Uani 1 1 d . U . . .
H52A H 0.734818 0.092462 0.606962 0.053 Uiso 0.564(4) 1 calc R U P A 1
F4' F 0.7527(9) 0.0649(4) 0.60246(13) 0.0881(14) Uani 0.436(4) 1 d . U P A 2
C53 C 0.7506(4) 0.2044(2) 0.58572(9) 0.0414(9) Uani 1 1 d . U . . .
H53A H 0.743842 0.180293 0.564631 0.050 Uiso 1 1 calc R U . . .
C54 C 0.7320(4) 0.1253(2) 0.66938(8) 0.0386(9) Uani 1 1 d . U . . .
O7 O 0.7600(3) 0.15343(16) 0.69753(5) 0.0411(6) Uani 1 1 d . . . . .
O8 O 0.6782(3) 0.05333(16) 0.66334(5) 0.0403(6) Uani 1 1 d . . . . .
C55 C 0.7468(3) 0.4796(2) -0.00555(7) 0.0239(7) Uani 1 1 d . . . . .
C56 C 0.7605(3) 0.3939(2) -0.00545(7) 0.0249(7) Uani 1 1 d . . . . .
C57 C 0.7540(3) 0.5375(2) 0.02363(7) 0.0257(7) Uani 1 1 d . . . . .
C58 C 0.6708(3) 0.6067(2) 0.02633(7) 0.0275(8) Uani 1 1 d . . . . .
H58A H 0.612479 0.618362 0.009045 0.033 Uiso 1 1 calc R U . . .
C59 C 0.6708(3) 0.6594(2) 0.05368(7) 0.0283(8) Uani 1 1 d . . . . .
H59A H 0.612308 0.706240 0.054669 0.034 Uiso 1 1 calc R U . . .
C60 C 0.7547(3) 0.6454(2) 0.07988(7) 0.0285(8) Uani 1 1 d . . . . .
C61 C 0.8409(4) 0.5762(2) 0.07663(8) 0.0312(8) Uani 1 1 d . . . . .
H61A H 0.900313 0.564891 0.093735 0.037 Uiso 1 1 calc R U . . .
C62 C 0.8415(3) 0.5243(2) 0.04929(7) 0.0291(8) Uani 1 1 d . . . . .
H62A H 0.902378 0.478851 0.047828 0.035 Uiso 1 1 calc R U . . .
C63 C 0.7519(3) 0.7006(2) 0.10901(8) 0.0313(8) Uani 1 1 d . . . . .
C64 C 0.7027(4) 0.7832(2) 0.10927(9) 0.0381(9) Uani 1 1 d . . . . .
H64A H 0.667827 0.805270 0.090210 0.046 Uiso 1 1 calc R U . . .
C65 C 0.7046(4) 0.8330(2) 0.13727(9) 0.0428(10) Uani 1 1 d . . . . .
H65A H 0.668451 0.888524 0.136862 0.051 Uiso 0.661(4) 1 calc R U P B 1
F5' F 0.6725(9) 0.9174(5) 0.13208(15) 0.0665(11) Uani 0.339(4) 1 d . . P B 2
C66 C 0.7565(4) 0.8062(2) 0.16585(8) 0.0367(9) Uani 1 1 d . . . . .
C67 C 0.8060(4) 0.7244(3) 0.16474(8) 0.0422(10) Uani 1 1 d . . . . .
H67A H 0.843301 0.703602 0.183775 0.051 Uiso 0.339(4) 1 calc R U P B 2
F5 F 0.8617(5) 0.6905(2) 0.19153(8) 0.0665(11) Uani 0.661(4) 1 d . . P B 1
C68 C 0.8048(4) 0.6715(2) 0.13799(8) 0.0402(9) Uani 1 1 d . . . . .
H68A H 0.839217 0.615566 0.138837 0.048 Uiso 1 1 calc R U . . .
C69 C 0.7601(4) 0.8638(3) 0.19537(9) 0.0411(10) Uani 1 1 d . . . . .
O9 O 0.6662(3) 0.91457(17) 0.19859(6) 0.0454(7) Uani 1 1 d . . . . .
O10 O 0.8567(3) 0.85774(19) 0.21436(6) 0.0516(8) Uani 1 1 d . . . . .
C70 C 0.7148(3) 0.5227(2) -0.03577(7) 0.0259(7) Uani 1 1 d . . . . .
C71 C 0.6092(3) 0.4935(2) -0.05540(7) 0.0287(8) Uani 1 1 d . . . . .
H71A H 0.557256 0.445363 -0.049567 0.034 Uiso 1 1 calc R U . . .
C72 C 0.5776(3) 0.5325(2) -0.08304(8) 0.0293(8) Uani 1 1 d . . . . .
H72A H 0.504554 0.510515 -0.095929 0.035 Uiso 1 1 calc R U . . .
C73 C 0.6503(4) 0.6037(2) -0.09269(8) 0.0294(8) Uani 1 1 d . . . . .
C74 C 0.7561(4) 0.6333(2) -0.07281(7) 0.0310(8) Uani 1 1 d . . . . .
H74A H 0.807567 0.681777 -0.078544 0.037 Uiso 1 1 calc R U . . .
C75 C 0.7882(4) 0.5939(2) -0.04496(7) 0.0288(8) Uani 1 1 d . . . . .
H75A H 0.860933 0.615704 -0.031949 0.035 Uiso 1 1 calc R U . . .
C76 C 0.6108(4) 0.6470(2) -0.12175(8) 0.0316(8) Uani 1 1 d . . . . .
C77 C 0.6356(4) 0.7340(2) -0.12556(8) 0.0338(8) Uani 1 1 d . . . . .
H77A H 0.685418 0.766315 -0.109557 0.041 Uiso 1 1 calc R U . . .
C78 C 0.5896(4) 0.7740(2) -0.15195(8) 0.0347(8) Uani 1 1 d . . . . .
H78A H 0.609617 0.833242 -0.153827 0.042 Uiso 0.722(4) 1 calc R U P C 1
F6' F 0.6110(10) 0.8624(5) -0.14906(19) 0.0625(10) Uani 0.278(4) 1 d . . P C 2
C79 C 0.5145(4) 0.7303(2) -0.17603(8) 0.0360(9) Uani 1 1 d . . . . .
C80 C 0.4947(4) 0.6432(2) -0.17289(8) 0.0423(10) Uani 1 1 d . . . . .
H80A H 0.446646 0.610948 -0.189229 0.051 Uiso 0.278(4) 1 calc R U P C 2
F6 F 0.4290(4) 0.59169(19) -0.19567(7) 0.0625(10) Uani 0.722(4) 1 d . . P C 1
C81 C 0.5423(4) 0.6014(2) -0.14683(8) 0.0415(10) Uani 1 1 d . . . . .
H81A H 0.528520 0.541237 -0.145881 0.050 Uiso 1 1 calc R U . . .
C82 C 0.4513(4) 0.7784(2) -0.20286(8) 0.0345(9) Uani 1 1 d . . . . .
O11 O 0.4991(3) 0.85107(15) -0.20737(6) 0.0406(6) Uani 1 1 d . . . . .
O12 O 0.3531(3) 0.74349(16) -0.21741(6) 0.0457(7) Uani 1 1 d . . . . .
C83 C 0.7766(3) 0.34402(19) 0.02384(7) 0.0249(7) Uani 1 1 d . . . . .
C84 C 0.8826(3) 0.2885(2) 0.02668(7) 0.0269(8) Uani 1 1 d . . . . .
H84A H 0.942517 0.282535 0.009639 0.032 Uiso 1 1 calc R U . . .
C85 C 0.9032(4) 0.2424(2) 0.05329(7) 0.0291(8) Uani 1 1 d . . . . .
H85A H 0.978136 0.206720 0.054764 0.035 Uiso 1 1 calc R U . . .
C86 C 0.8133(3) 0.2478(2) 0.07838(7) 0.0266(7) Uani 1 1 d . . . . .
C87 C 0.7050(4) 0.3008(2) 0.07498(8) 0.0314(8) Uani 1 1 d . . . . .
H87A H 0.642317 0.304658 0.091498 0.038 Uiso 1 1 calc R U . . .
C88 C 0.6859(4) 0.3480(2) 0.04827(7) 0.0281(8) Uani 1 1 d . . . . .
H88A H 0.610519 0.383212 0.046619 0.034 Uiso 1 1 calc R U . . .
C89 C 0.8332(4) 0.1996(2) 0.10757(8) 0.0310(8) Uani 1 1 d . . . . .
C90 C 0.9609(4) 0.1886(3) 0.12002(9) 0.0457(10) Uani 1 1 d . . . . .
H90A H 1.036127 0.209932 0.109284 0.055 Uiso 1 1 calc R U . . .
C91 C 0.9783(4) 0.1472(3) 0.14778(9) 0.0457(10) Uani 1 1 d . . . . .
H91A H 1.066494 0.138658 0.155437 0.055 Uiso 0.215(4) 1 calc R U P D 2
F7 F 1.1040(3) 0.1376(3) 0.15822(8) 0.0775(12) Uani 0.785(4) 1 d . . P D 1
C92 C 0.8731(4) 0.1172(2) 0.16510(8) 0.0308(8) Uani 1 1 d . . . . .
C93 C 0.7476(4) 0.1260(2) 0.15168(8) 0.0322(8) Uani 1 1 d . . . . .
H93A H 0.672645 0.103678 0.162262 0.039 Uiso 0.785(4) 1 calc R U P D 1
F7' F 0.6427(11) 0.0815(10) 0.1635(3) 0.0775(12) Uani 0.215(4) 1 d . . P D 2
C94 C 0.7272(4) 0.1659(2) 0.12358(8) 0.0324(8) Uani 1 1 d . . . . .
H94A H 0.639204 0.170285 0.115105 0.039 Uiso 1 1 calc R U . . .
C95 C 0.8922(4) 0.0768(2) 0.19661(8) 0.0320(8) Uani 1 1 d . . . . .
O13 O 0.7990(2) 0.08526(14) 0.21682(5) 0.0313(5) Uani 1 1 d . . . . .
O14 O 0.9944(3) 0.03791(18) 0.20219(6) 0.0462(7) Uani 1 1 d . . . . .
C96 C 0.7625(3) 0.3395(2) -0.03555(7) 0.0264(8) Uani 1 1 d . . . . .
C97 C 0.6829(4) 0.2651(2) -0.03908(8) 0.0329(8) Uani 1 1 d . . . . .
H97A H 0.628868 0.248281 -0.022085 0.039 Uiso 1 1 calc R U . . .
C98 C 0.6820(4) 0.2157(2) -0.06703(8) 0.0343(9) Uani 1 1 d . . . . .
H98A H 0.626438 0.165554 -0.069027 0.041 Uiso 1 1 calc R U . . .
C99 C 0.7607(3) 0.2376(2) -0.09244(8) 0.0302(8) Uani 1 1 d . . . . .
C100 C 0.8394(4) 0.3113(2) -0.08876(8) 0.0409(10) Uani 1 1 d . . . . .
H10B H 0.893524 0.328097 -0.105720 0.049 Uiso 1 1 calc R U . . .
C101 C 0.8405(4) 0.3614(2) -0.06057(8) 0.0373(9) Uani 1 1 d . . . . .
H10C H 0.896079 0.411540 -0.058576 0.045 Uiso 1 1 calc R U . . .
C102 C 0.7601(3) 0.1850(2) -0.12274(8) 0.0307(8) Uani 1 1 d . . . . .
C103 C 0.6616(4) 0.1231(2) -0.13017(8) 0.0340(8) Uani 1 1 d . . . . .
H10D H 0.595602 0.110886 -0.115092 0.041 Uiso 1 1 calc R U . . .
C104 C 0.6588(4) 0.0795(2) -0.15905(8) 0.0316(8) Uani 1 1 d . . . . .
F8 F 0.5626(3) 0.01814(15) -0.16400(5) 0.0571(7) Uani 1 1 d . . . . .
C105 C 0.7494(3) 0.0954(2) -0.18254(7) 0.0290(8) Uani 1 1 d . . . . .
C106 C 0.8520(4) 0.1540(3) -0.17456(9) 0.0460(10) Uani 1 1 d . . . . .
H10E H 0.918332 0.165360 -0.189630 0.055 Uiso 1 1 calc R U . . .
C107 C 0.8591(4) 0.1961(3) -0.14498(9) 0.0516(11) Uani 1 1 d . . . . .
H10F H 0.933119 0.233460 -0.139688 0.062 Uiso 1 1 calc R U . . .
C108 C 0.7363(4) 0.0593(2) -0.21570(7) 0.0278(8) Uani 1 1 d . . . . .
O15 O 0.6325(3) 0.01793(15) -0.22479(5) 0.0355(6) Uani 1 1 d . . . . .
O16 O 0.8276(2) 0.07587(14) -0.23511(5) 0.0303(5) Uani 1 1 d . . . . .
O1W O 0.9849(3) 0.83424(17) 0.27790(7) 0.0498(7) Uani 1 1 d D . . . .
H1A H 1.056(3) 0.8332(17) 0.2879(10) 0.075 Uiso 1 1 d D U . . .
H1B H 0.962(4) 0.7898(11) 0.2680(8) 0.075 Uiso 1 1 d D U . . .
O2W O 0.9961(3) 0.2556(2) 0.22934(8) 0.0638(9) Uani 1 1 d D . . . .
H2A H 1.0735(11) 0.246(3) 0.2350(10) 0.096 Uiso 1 1 d D U . . .
H2B H 0.994(2) 0.294(3) 0.2159(10) 0.096 Uiso 1 1 d D U . . .
O3W O 0.7751(4) 0.3452(2) 0.27799(9) 0.0800(11) Uani 1 1 d D . . . .
H3A H 0.6994(14) 0.365(2) 0.2810(14) 0.120 Uiso 1 1 d D U . . .
H3B H 0.834(2) 0.372(2) 0.2887(13) 0.120 Uiso 1 1 d D U . . .

loop_
_atom_site_aniso_label
_atom_site_aniso_U_11
_atom_site_aniso_U_22
_atom_site_aniso_U_33
_atom_site_aniso_U_23
_atom_site_aniso_U_13
_atom_site_aniso_U_12
Ca1 0.0389(4) 0.0259(4) 0.0151(3) -0.0050(3) -0.0011(3) 0.0012(3)
Ca2 0.0363(4) 0.0372(4) 0.0161(3) -0.0097(3) -0.0035(3) 0.0001(3)
Ca3 0.0400(4) 0.0321(4) 0.0145(3) -0.0055(3) -0.0047(3) 0.0010(3)
Ca4 0.0503(5) 0.0297(4) 0.0355(4) -0.0112(3) -0.0121(4) 0.0056(4)
C1 0.038(2) 0.0283(18) 0.0198(16) -0.0073(14) -0.0056(15) 0.0052(16)
C2 0.038(2) 0.0274(18) 0.0184(16) -0.0082(14) -0.0048(14) 0.0028(15)
C3 0.039(2) 0.0223(17) 0.0187(16) -0.0070(13) -0.0037(15) 0.0010(15)
C4 0.041(2) 0.050(2) 0.039(2) 0.0074(19) -0.0177(18) -0.007(2)
C5 0.047(2) 0.051(2) 0.039(2) 0.0175(19) -0.0128(19) -0.012(2)
C6 0.038(2) 0.0304(18) 0.0210(17) -0.0012(14) -0.0040(15) -0.0012(16)
C7 0.038(2) 0.040(2) 0.0267(18) 0.0011(16) -0.0069(16) 0.0062(17)
C8 0.038(2) 0.035(2) 0.0266(18) 0.0019(15) -0.0011(16) -0.0023(16)
C9 0.040(2) 0.0304(18) 0.0229(17) 0.0025(15) -0.0004(15) 0.0042(16)
C10 0.039(2) 0.041(2) 0.0246(18) -0.0004(16) -0.0072(16) -0.0019(17)
C11 0.047(2) 0.034(2) 0.0249(18) -0.0017(16) -0.0013(16) -0.0052(18)
F1 0.0635(16) 0.0674(16) 0.0365(12) 0.0153(11) -0.0135(11) -0.0258(13)
C12 0.039(2) 0.0304(19) 0.0221(17) -0.0016(14) 0.0004(15) 0.0045(16)
C13 0.042(2) 0.035(2) 0.0270(18) 0.0009(16) -0.0086(16) -0.0039(17)
C14 0.047(2) 0.034(2) 0.0303(19) 0.0072(16) -0.0101(17) -0.0053(18)
C15 0.043(2) 0.0238(17) 0.0208(17) -0.0057(14) 0.0017(17) 0.0020(16)
O1 0.0373(15) 0.0341(13) 0.0204(11) -0.0035(10) 0.0016(11) 0.0035(11)
O2 0.0377(15) 0.0328(13) 0.0243(12) 0.0011(10) -0.0029(11) 0.0023(11)
C16 0.044(2) 0.0254(17) 0.0144(15) -0.0029(13) -0.0045(15) 0.0003(16)
C17 0.036(2) 0.0294(18) 0.0231(17) -0.0079(14) -0.0002(15) 0.0052(16)
C18 0.034(2) 0.0293(18) 0.0225(17) -0.0006(14) -0.0083(15) 0.0008(15)
C19 0.036(2) 0.0276(18) 0.0173(16) -0.0053(14) -0.0065(14) -0.0017(15)
C20 0.042(2) 0.0236(17) 0.0254(17) -0.0079(14) -0.0051(16) 0.0030(16)
C21 0.039(2) 0.0294(18) 0.0177(16) -0.0030(14) -0.0068(15) 0.0018(16)
C22 0.033(2) 0.0339(19) 0.0177(16) -0.0085(14) -0.0030(14) 0.0028(16)
C23 0.048(2) 0.0266(18) 0.0260(18) -0.0082(15) -0.0085(16) 0.0019(16)
C24 0.042(2) 0.0315(19) 0.0194(17) -0.0010(15) -0.0057(15) 0.0036(16)
F2 0.0815(17) 0.0345(11) 0.0255(11) -0.0024(9) -0.0160(11) 0.0054(11)
C25 0.034(2) 0.0354(19) 0.0177(16) -0.0077(14) -0.0032(14) -0.0006(16)
C26 0.045(2) 0.0281(18) 0.0232(17) -0.0091(15) -0.0053(16) 0.0053(16)
C27 0.047(2) 0.0293(19) 0.0198(17) -0.0048(14) -0.0078(15) 0.0039(16)
C28 0.040(2) 0.035(2) 0.0177(17) -0.0077(15) -0.0017(16) 0.0016(17)
O3 0.0409(15) 0.0352(14) 0.0196(11) -0.0134(10) -0.0021(10) 0.0016(12)
O4 0.0422(15) 0.0433(14) 0.0211(12) -0.0070(11) -0.0101(11) 0.0064(12)
C29 0.040(2) 0.0268(17) 0.0172(16) -0.0041(14) -0.0051(15) 0.0063(16)
C30 0.041(2) 0.0326(19) 0.0236(17) -0.0093(15) 0.0002(15) 0.0029(17)
C31 0.038(2) 0.039(2) 0.0271(19) -0.0135(16) -0.0037(16) -0.0023(17)
C32 0.043(2) 0.035(2) 0.0256(18) -0.0127(15) -0.0079(16) 0.0074(17)
C33 0.041(2) 0.039(2) 0.0192(17) -0.0081(15) -0.0022(15) 0.0045(17)
C34 0.043(2) 0.0270(18) 0.0261(18) -0.0029(15) -0.0043(16) 0.0010(16)
C35 0.040(2) 0.045(2) 0.0252(18) -0.0162(16) -0.0047(16) 0.0049(18)
C36 0.048(3) 0.057(3) 0.038(2) -0.024(2) -0.0062(19) 0.000(2)
C37 0.051(3) 0.057(3) 0.030(2) -0.0198(19) 0.0039(18) 0.008(2)
F3 0.0609(17) 0.0830(18) 0.0561(15) -0.0317(14) -0.0053(13) 0.0103(14)
C38 0.048(2) 0.0313(19) 0.0276(18) -0.0135(16) -0.0131(17) 0.0045(17)
C39 0.043(2) 0.055(2) 0.041(2) -0.018(2) -0.0031(19) -0.001(2)
C40 0.046(3) 0.063(3) 0.041(2) -0.031(2) 0.0009(19) -0.004(2)
C41 0.058(3) 0.0279(19) 0.0258(19) -0.0048(15) -0.0104(19) 0.0121(19)
O5 0.0607(18) 0.0335(13) 0.0192(12) -0.0105(10) -0.0042(12) 0.0101(12)
O6 0.0593(19) 0.0327(14) 0.0326(14) -0.0101(11) -0.0130(13) -0.0036(13)
C42 0.035(2) 0.0271(18) 0.0189(16) -0.0038(14) -0.0069(14) 0.0024(15)
C43 0.038(2) 0.036(2) 0.0210(17) -0.0040(15) 0.0015(15) 0.0042(16)
C44 0.033(2) 0.0351(19) 0.0322(19) -0.0011(16) 0.0000(16) 0.0083(16)
C45 0.033(2) 0.039(2) 0.0280(18) 0.0012(16) -0.0077(15) 0.0019(17)
C46 0.044(2) 0.040(2) 0.0187(17) -0.0065(15) 0.0025(15) 0.0003(17)
C47 0.035(2) 0.0311(18) 0.0230(17) -0.0049(15) -0.0038(15) 0.0011(16)
C48 0.043(2) 0.041(2) 0.0289(18) 0.0059(16) -0.0052(16) 0.0022(17)
C49 0.108(4) 0.043(2) 0.033(2) 0.0033(18) -0.015(2) 0.001(2)
C50 0.114(4) 0.047(2) 0.0238(19) 0.0032(18) -0.017(2) 0.001(2)
F4 0.185(5) 0.048(2) 0.0309(18) 0.0073(16) -0.012(2) -0.007(2)
C51 0.055(2) 0.048(2) 0.0278(18) 0.0067(17) -0.0059(17) 0.0072(19)
C52 0.060(3) 0.036(2) 0.037(2) 0.0066(17) -0.0019(18) 0.0084(19)
F4' 0.185(5) 0.048(2) 0.0309(18) 0.0073(16) -0.012(2) -0.007(2)
C53 0.052(2) 0.043(2) 0.0288(18) 0.0004(16) -0.0015(17) 0.0088(18)
C54 0.052(2) 0.039(2) 0.0246(19) 0.0026(16) -0.0001(17) 0.0086(19)
O7 0.0598(18) 0.0385(14) 0.0248(13) 0.0031(11) -0.0075(12) 0.0012(13)
O8 0.0583(18) 0.0406(15) 0.0219(12) -0.0005(11) -0.0069(12) 0.0068(13)
C55 0.0273(18) 0.0254(17) 0.0182(16) -0.0062(13) 0.0051(13) -0.0046(14)
C56 0.0343(19) 0.0230(17) 0.0167(16) -0.0062(13) 0.0006(14) -0.0027(15)
C57 0.035(2) 0.0242(17) 0.0170(16) -0.0049(13) 0.0032(14) -0.0060(15)
C58 0.038(2) 0.0254(17) 0.0186(16) -0.0024(14) 0.0011(14) -0.0038(15)
C59 0.035(2) 0.0234(17) 0.0263(18) -0.0067(14) 0.0042(15) -0.0035(15)
C60 0.035(2) 0.0266(18) 0.0233(17) -0.0085(14) 0.0054(15) -0.0054(15)
C61 0.035(2) 0.0342(19) 0.0230(17) -0.0091(15) -0.0018(15) -0.0045(16)
C62 0.031(2) 0.0300(18) 0.0253(17) -0.0079(15) 0.0001(15) 0.0017(15)
C63 0.034(2) 0.0309(19) 0.0276(18) -0.0110(15) 0.0054(15) -0.0103(16)
C64 0.049(2) 0.032(2) 0.0318(19) -0.0136(16) -0.0020(17) -0.0015(18)
C65 0.056(3) 0.031(2) 0.041(2) -0.0133(17) 0.0025(19) 0.0044(19)
F5' 0.111(3) 0.055(2) 0.0322(17) -0.0211(15) -0.0077(18) 0.022(2)
C66 0.036(2) 0.040(2) 0.032(2) -0.0167(17) 0.0053(16) -0.0066(17)
C67 0.052(3) 0.049(2) 0.0247(19) -0.0129(17) -0.0046(17) 0.001(2)
F5 0.111(3) 0.055(2) 0.0322(17) -0.0211(15) -0.0077(18) 0.022(2)
C68 0.052(2) 0.035(2) 0.032(2) -0.0136(17) -0.0034(18) 0.0037(18)
C69 0.044(2) 0.046(2) 0.031(2) -0.0189(18) 0.0067(19) -0.009(2)
O9 0.0588(19) 0.0416(15) 0.0346(14) -0.0176(12) 0.0097(13) -0.0008(14)
O10 0.0468(17) 0.0638(19) 0.0410(15) -0.0307(14) 0.0030(14) -0.0081(14)
C70 0.036(2) 0.0234(17) 0.0171(16) -0.0078(13) 0.0066(14) -0.0035(15)
C71 0.033(2) 0.0277(18) 0.0247(17) -0.0014(14) 0.0040(15) -0.0027(15)
C72 0.032(2) 0.0296(18) 0.0255(18) -0.0063(15) -0.0027(15) -0.0039(15)
C73 0.039(2) 0.0257(18) 0.0228(17) -0.0040(14) 0.0037(15) 0.0011(16)
C74 0.044(2) 0.0256(18) 0.0226(17) -0.0003(14) 0.0049(16) -0.0096(16)
C75 0.039(2) 0.0263(18) 0.0200(16) -0.0033(14) -0.0007(15) -0.0046(16)
C76 0.042(2) 0.0277(18) 0.0252(18) -0.0007(15) 0.0020(16) 0.0054(16)
C77 0.036(2) 0.036(2) 0.0285(18) -0.0033(16) -0.0026(16) -0.0028(17)
C78 0.043(2) 0.0289(19) 0.0329(19) 0.0051(16) 0.0010(17) -0.0002(17)
F6' 0.108(3) 0.0344(16) 0.0426(17) -0.0022(13) -0.0362(17) -0.0019(17)
C79 0.044(2) 0.034(2) 0.0300(19) 0.0016(16) -0.0018(17) 0.0037(17)
C80 0.063(3) 0.034(2) 0.0291(19) -0.0043(16) -0.0097(18) 0.0016(19)
F6 0.108(3) 0.0344(16) 0.0426(17) -0.0022(13) -0.0362(17) -0.0019(17)
C81 0.065(3) 0.0280(19) 0.031(2) -0.0014(16) -0.0107(19) 0.0013(18)
C82 0.045(2) 0.029(2) 0.0298(19) 0.0006(16) -0.0038(17) 0.0041(18)
O11 0.0537(17) 0.0316(14) 0.0358(14) 0.0018(11) -0.0138(12) 0.0015(12)
O12 0.0560(18) 0.0373(15) 0.0430(15) 0.0056(12) -0.0182(14) -0.0007(13)
C83 0.037(2) 0.0199(16) 0.0172(16) -0.0071(13) -0.0011(14) -0.0033(15)
C84 0.033(2) 0.0279(18) 0.0194(16) -0.0072(14) 0.0026(14) -0.0010(15)
C85 0.034(2) 0.0285(18) 0.0242(17) -0.0062(14) 0.0007(15) -0.0021(15)
C86 0.0276(19) 0.0284(18) 0.0230(17) -0.0029(14) -0.0037(14) -0.0031(15)
C87 0.037(2) 0.0326(19) 0.0237(17) -0.0034(15) 0.0033(15) -0.0011(16)
C88 0.039(2) 0.0257(17) 0.0191(16) -0.0028(14) -0.0013(15) 0.0023(15)
C89 0.037(2) 0.0304(18) 0.0253(17) -0.0025(15) 0.0035(16) -0.0003(16)
C90 0.034(2) 0.064(3) 0.040(2) 0.018(2) -0.0022(18) -0.005(2)
C91 0.033(2) 0.066(3) 0.038(2) 0.015(2) -0.0093(18) -0.003(2)
F7 0.0315(17) 0.142(3) 0.062(2) 0.056(2) -0.0151(14) -0.0127(18)
C92 0.034(2) 0.0348(19) 0.0237(17) -0.0002(15) -0.0032(15) -0.0015(16)
C93 0.035(2) 0.038(2) 0.0243(18) 0.0021(15) 0.0036(15) -0.0035(16)
F7' 0.0315(17) 0.142(3) 0.062(2) 0.056(2) -0.0151(14) -0.0127(18)
C94 0.034(2) 0.041(2) 0.0218(17) 0.0007(15) -0.0011(15) 0.0002(17)
C95 0.040(2) 0.0258(18) 0.0286(19) -0.0061(15) -0.0036(17) -0.0030(17)
O13 0.0439(15) 0.0302(13) 0.0189(11) -0.0060(10) -0.0031(11) -0.0012(11)
O14 0.0554(18) 0.0557(17) 0.0287(13) 0.0079(12) 0.0002(12) 0.0204(15)
C96 0.040(2) 0.0230(17) 0.0155(16) -0.0071(13) 0.0008(14) 0.0018(15)
C97 0.053(2) 0.0258(18) 0.0193(17) -0.0053(14) 0.0053(16) -0.0038(17)
C98 0.053(2) 0.0284(18) 0.0208(17) -0.0056(15) 0.0012(16) -0.0069(17)
C99 0.034(2) 0.0317(19) 0.0239(17) -0.0111(15) -0.0008(15) -0.0001(16)
C100 0.048(2) 0.051(2) 0.0224(18) -0.0160(17) 0.0115(16) -0.0095(19)
C101 0.046(2) 0.037(2) 0.0280(19) -0.0160(16) 0.0086(17) -0.0126(18)
C102 0.031(2) 0.037(2) 0.0223(17) -0.0126(15) -0.0005(15) -0.0002(16)
C103 0.045(2) 0.037(2) 0.0194(17) -0.0051(15) 0.0025(15) -0.0070(17)
C104 0.041(2) 0.0278(18) 0.0239(18) -0.0112(15) -0.0063(16) -0.0076(16)
F8 0.0806(18) 0.0595(15) 0.0277(11) -0.0216(10) 0.0112(11) -0.0392(13)
C105 0.033(2) 0.0315(18) 0.0218(17) -0.0114(14) -0.0029(15) 0.0020(16)
C106 0.045(2) 0.062(3) 0.028(2) -0.0230(19) 0.0062(17) -0.010(2)
C107 0.045(2) 0.067(3) 0.039(2) -0.033(2) 0.0072(19) -0.019(2)
C108 0.037(2) 0.0255(17) 0.0196(17) -0.0064(14) -0.0075(16) 0.0020(16)
O15 0.0468(16) 0.0406(14) 0.0177(11) -0.0066(10) -0.0060(11) -0.0079(12)
O16 0.0390(14) 0.0308(13) 0.0201(11) -0.0097(10) -0.0031(11) 0.0014(11)
O1W 0.058(2) 0.0421(16) 0.0489(17) 0.0030(13) -0.0060(14) -0.0047(14)
O2W 0.072(2) 0.054(2) 0.065(2) 0.0110(16) -0.0119(18) -0.0053(17)
O3W 0.092(3) 0.0480(19) 0.096(3) -0.0333(18) -0.029(2) 0.0212(19)

loop_
_atom_type_symbol
_atom_type_description
_atom_type_scat_dispersion_real
_atom_type_scat_dispersion_imag
_atom_type_scat_source
C C 0.0034 0.0017 'International Tables Vol C Tables 4.2.6.8 and 6.1.1.4'
H H 0.0000 0.0000 'International Tables Vol C Tables 4.2.6.8 and 6.1.1.4'
O O 0.0115 0.0064 'International Tables Vol C Tables 4.2.6.8 and 6.1.1.4'
F F 0.0185 0.0109 'International Tables Vol C Tables 4.2.6.8 and 6.1.1.4'
Ca Ca 0.2368 0.3232 'International Tables Vol C Tables 4.2.6.8 and 6.1.1.4'

loop_
_geom_angle_atom_site_label_1
_geom_angle_atom_site_label_2
_geom_angle_atom_site_label_3
_geom_angle
_geom_angle_site_symmetry_1
_geom_angle_site_symmetry_3
_geom_angle_publ_flag
O9 Ca1 O15 95.16(9) . 2_665 ?
O9 Ca1 O11 122.17(9) . 2_675 ?
O15 Ca1 O11 81.15(9) 2_665 2_675 ?
O9 Ca1 O13 80.52(9) . 1_565 ?
O15 Ca1 O13 160.78(8) 2_665 1_565 ?
O11 Ca1 O13 85.35(9) 2_675 1_565 ?
O9 Ca1 O5 151.40(10) . 1_565 ?
O15 Ca1 O5 109.77(9) 2_665 1_565 ?
O11 Ca1 O5 76.81(8) 2_675 1_565 ?
O13 Ca1 O5 80.08(9) 1_565 1_565 ?
O9 Ca1 O2 94.73(9) . . ?
O15 Ca1 O2 70.89(8) 2_665 . ?
O11 Ca1 O2 135.57(9) 2_675 . ?
O13 Ca1 O2 127.93(8) 1_565 . ?
O5 Ca1 O2 81.00(8) 1_565 . ?
O9 Ca1 O1 82.91(9) . . ?
O15 Ca1 O1 121.05(8) 2_665 . ?
O11 Ca1 O1 146.74(8) 2_675 . ?
O13 Ca1 O1 77.25(8) 1_565 . ?
O5 Ca1 O1 72.44(8) 1_565 . ?
O2 Ca1 O1 50.81(8) . . ?
O9 Ca1 C15 89.27(9) . . ?
O15 Ca1 C15 96.24(10) 2_665 . ?
O11 Ca1 C15 148.55(9) 2_675 . ?
O13 Ca1 C15 102.39(10) 1_565 . ?
O5 Ca1 C15 74.67(8) 1_565 . ?
O2 Ca1 C15 25.57(9) . . ?
O1 Ca1 C15 25.25(9) . . ?
O9 Ca1 F7' 69.2(3) . 1_565 ?
O15 Ca1 F7' 101.8(2) 2_665 1_565 ?
O11 Ca1 F7' 55.7(3) 2_675 1_565 ?
O13 Ca1 F7' 59.1(2) 1_565 1_565 ?
O5 Ca1 F7' 116.8(3) 1_565 1_565 ?
O2 Ca1 F7' 162.1(3) . 1_565 ?
O1 Ca1 F7' 130.7(2) . 1_565 ?
C15 Ca1 F7' 152.9(3) . 1_565 ?
O9 Ca1 C41 160.77(10) . 1_565 ?
O15 Ca1 C41 90.07(10) 2_665 1_565 ?
O11 Ca1 C41 76.90(9) 2_675 1_565 ?
O13 Ca1 C41 100.15(10) 1_565 1_565 ?
O5 Ca1 C41 20.14(10) 1_565 1_565 ?
O2 Ca1 C41 69.52(9) . 1_565 ?
O1 Ca1 C41 78.56(8) . 1_565 ?
C15 Ca1 C41 71.75(9) . 1_565 ?
O9 Ca1 Ca3 117.17(7) . . ?
O15 Ca1 Ca3 41.57(5) 2_665 . ?
O11 Ca1 Ca3 97.57(7) 2_675 . ?
O13 Ca1 Ca3 155.36(6) 1_565 . ?
O5 Ca1 Ca3 76.84(7) 1_565 . ?
O2 Ca1 Ca3 39.50(6) . . ?
O1 Ca1 Ca3 87.62(6) . . ?
C15 Ca1 Ca3 63.21(8) . . ?
F7' Ca1 Ca3 141.1(2) 1_565 . ?
C41 Ca1 Ca3 57.31(8) 1_565 . ?
O9 Ca1 Ca4 121.22(8) . 1_565 ?
O15 Ca1 Ca4 142.30(7) 2_665 1_565 ?
O11 Ca1 Ca4 71.59(6) 2_675 1_565 ?
O13 Ca1 Ca4 41.51(5) 1_565 1_565 ?
O5 Ca1 Ca4 39.49(7) 1_565 1_565 ?
O2 Ca1 Ca4 111.89(6) . 1_565 ?
O1 Ca1 Ca4 76.66(6) . 1_565 ?
C15 Ca1 Ca4 93.96(7) . 1_565 ?
C41 Ca1 Ca4 59.12(8) 1_565 1_565 ?
Ca3 Ca1 Ca4 116.30(2) . 1_565 ?
O1 Ca2 O10 85.31(9) . . ?
O1 Ca2 O16 163.23(9) . 2_765 ?
O10 Ca2 O16 92.19(9) . 2_765 ?
O1 Ca2 O14 120.67(9) . 1_565 ?
O10 Ca2 O14 84.32(10) . 1_565 ?
O16 Ca2 O14 75.43(9) 2_765 1_565 ?
O1 Ca2 O1W 85.41(10) . . ?
O10 Ca2 O1W 78.13(10) . . ?
O16 Ca2 O1W 77.85(10) 2_765 . ?
O14 Ca2 O1W 147.26(10) 1_565 . ?
O1 Ca2 O3 102.73(8) . 2_776 ?
O10 Ca2 O3 158.89(10) . 2_776 ?
O16 Ca2 O3 74.43(8) 2_765 2_776 ?
O14 Ca2 O3 107.28(9) 1_565 2_776 ?
O1W Ca2 O3 83.05(9) . 2_776 ?
O1 Ca2 O4 78.50(8) . 2_776 ?
O10 Ca2 O4 150.81(10) . 2_776 ?
O16 Ca2 O4 110.02(8) 2_765 2_776 ?
O14 Ca2 O4 83.33(8) 1_565 2_776 ?
O1W Ca2 O4 123.92(9) . 2_776 ?
O3 Ca2 O4 50.10(7) 2_776 2_776 ?
O1 Ca2 O13 72.86(8) . 1_565 ?
O10 Ca2 O13 87.35(9) . 1_565 ?
O16 Ca2 O13 123.67(8) 2_765 1_565 ?
O14 Ca2 O13 48.45(8) 1_565 1_565 ?
O1W Ca2 O13 154.81(9) . 1_565 ?
O3 Ca2 O13 113.61(7) 2_776 1_565 ?
O4 Ca2 O13 64.79(6) 2_776 1_565 ?
O1 Ca2 C28 87.65(9) . 2_776 ?
O10 Ca2 C28 172.92(10) . 2_776 ?
O16 Ca2 C28 94.76(9) 2_765 2_776 ?
O14 Ca2 C28 98.69(10) 1_565 2_776 ?
O1W Ca2 C28 102.06(10) . 2_776 ?
O3 Ca2 C28 25.33(9) 2_776 2_776 ?
O4 Ca2 C28 25.21(8) 2_776 2_776 ?
O13 Ca2 C28 89.88(8) 1_565 2_776 ?
O1 Ca2 C95 97.34(10) . 1_565 ?
O10 Ca2 C95 82.91(10) . 1_565 ?
O16 Ca2 C95 98.81(10) 2_765 1_565 ?
O14 Ca2 C95 23.38(9) 1_565 1_565 ?
O1W Ca2 C95 160.56(9) . 1_565 ?
O3 Ca2 C95 114.79(9) 2_776 1_565 ?
O4 Ca2 C95 75.35(8) 2_776 1_565 ?
O13 Ca2 C95 25.30(8) 1_565 1_565 ?
C28 Ca2 C95 97.29(9) 2_776 1_565 ?
O1 Ca2 Ca3 134.37(6) . 1_655 ?
O10 Ca2 Ca3 128.09(8) . 1_655 ?
O16 Ca2 Ca3 39.34(5) 2_765 1_655 ?
O14 Ca2 Ca3 95.61(7) 1_565 1_655 ?
O1W Ca2 Ca3 74.71(7) . 1_655 ?
O3 Ca2 Ca3 35.36(6) 2_776 1_655 ?
O4 Ca2 Ca3 79.48(5) 2_776 1_655 ?
O13 Ca2 Ca3 129.87(5) 1_565 1_655 ?
C28 Ca2 Ca3 58.21(7) 2_776 1_655 ?
C95 Ca2 Ca3 114.88(8) 1_565 1_655 ?
O1 Ca2 Ca1 40.24(6) . . ?
O10 Ca2 Ca1 71.47(8) . . ?
O16 Ca2 Ca1 152.88(6) 2_765 . ?
O14 Ca2 Ca1 81.38(7) 1_565 . ?
O1W Ca2 Ca1 117.83(8) . . ?
O3 Ca2 Ca1 126.80(6) 2_776 . ?
O4 Ca2 Ca1 80.57(5) 2_776 . ?
O13 Ca2 Ca1 37.13(5) 1_565 . ?
C28 Ca2 Ca1 102.54(7) 2_776 . ?
C95 Ca2 Ca1 58.69(8) 1_565 . ?
Ca3 Ca2 Ca1 160.04(2) 1_655 . ?
O6 Ca3 O3 94.31(10) 1_565 2_676 ?
O6 Ca3 O2 83.22(9) 1_565 . ?
O3 Ca3 O2 175.12(8) 2_676 . ?
O6 Ca3 O7 150.01(9) 1_565 2_666 ?
O3 Ca3 O7 86.52(9) 2_676 2_666 ?
O2 Ca3 O7 93.51(9) . 2_666 ?
O6 Ca3 O8 95.06(9) 1_565 2_666 ?
O3 Ca3 O8 85.80(9) 2_676 2_666 ?
O2 Ca3 O8 90.21(9) . 2_666 ?
O7 Ca3 O8 55.04(8) 2_666 2_666 ?
O6 Ca3 O15 88.14(9) 1_565 2_665 ?
O3 Ca3 O15 112.89(8) 2_676 2_665 ?
O2 Ca3 O15 71.32(8) . 2_665 ?
O7 Ca3 O15 119.13(8) 2_666 2_665 ?
O8 Ca3 O15 160.79(9) 2_666 2_665 ?
O6 Ca3 O16 127.00(9) 1_565 2_665 ?
O3 Ca3 O16 74.89(8) 2_676 2_665 ?
O2 Ca3 O16 109.96(8) . 2_665 ?
O7 Ca3 O16 82.19(8) 2_666 2_665 ?
O8 Ca3 O16 134.16(9) 2_666 2_665 ?
O15 Ca3 O16 52.76(8) 2_665 2_665 ?
O6 Ca3 C54 122.37(10) 1_565 2_666 ?
O3 Ca3 C54 84.65(10) 2_676 2_666 ?
O2 Ca3 C54 93.10(10) . 2_666 ?
O7 Ca3 C54 27.77(10) 2_666 2_666 ?
O8 Ca3 C54 27.30(10) 2_666 2_666 ?
O15 Ca3 C54 144.54(10) 2_665 2_666 ?
O16 Ca3 C54 108.33(10) 2_665 2_666 ?
O6 Ca3 C108 109.69(10) 1_565 2_665 ?
O3 Ca3 C108 95.60(9) 2_676 2_665 ?
O2 Ca3 C108 89.20(9) . 2_665 ?
O7 Ca3 C108 100.03(9) 2_666 2_665 ?
O8 Ca3 C108 154.98(10) 2_666 2_665 ?
O15 Ca3 C108 26.26(9) 2_665 2_665 ?
O16 Ca3 C108 26.64(9) 2_665 2_665 ?
C54 Ca3 C108 127.81(11) 2_666 2_665 ?
O6 Ca3 Ca1 63.79(7) 1_565 . ?
O3 Ca3 Ca1 138.94(6) 2_676 . ?
O2 Ca3 Ca1 43.20(6) . . ?
O7 Ca3 Ca1 130.16(7) 2_666 . ?
O8 Ca3 Ca1 127.99(7) 2_666 . ?
O15 Ca3 Ca1 38.35(6) 2_665 . ?
O16 Ca3 Ca1 90.75(6) 2_665 . ?
C54 Ca3 Ca1 136.30(9) 2_666 . ?
C108 Ca3 Ca1 64.12(8) 2_665 . ?
O6 Ca3 Ca2 118.35(7) 1_565 1_455 ?
O3 Ca3 Ca2 37.73(5) 2_676 1_455 ?
O2 Ca3 Ca2 147.03(6) . 1_455 ?
O7 Ca3 Ca2 79.40(7) 2_666 1_455 ?
O8 Ca3 Ca2 110.67(7) 2_666 1_455 ?
O15 Ca3 Ca2 84.04(6) 2_665 1_455 ?
O16 Ca3 Ca2 37.44(6) 2_665 1_455 ?
C54 Ca3 Ca2 94.78(9) 2_666 1_455 ?
C108 Ca3 Ca2 60.99(8) 2_665 1_455 ?
Ca1 Ca3 Ca2 121.26(2) . 1_455 ?
O4 Ca4 O2W 80.45(10) 2_766 . ?
O4 Ca4 O3W 118.38(11) 2_766 . ?
O2W Ca4 O3W 92.28(14) . . ?
O4 Ca4 O12 158.53(9) 2_766 2_665 ?
O2W Ca4 O12 98.62(11) . 2_665 ?
O3W Ca4 O12 83.06(11) . 2_665 ?
O4 Ca4 O5 94.15(9) 2_766 . ?
O2W Ca4 O5 166.31(11) . . ?
O3W Ca4 O5 101.33(13) . . ?
O12 Ca4 O5 81.79(9) 2_665 . ?
O4 Ca4 O13 77.51(8) 2_766 . ?
O2W Ca4 O13 87.16(11) . . ?
O3W Ca4 O13 163.80(11) . . ?
O12 Ca4 O13 81.02(9) 2_665 . ?
O5 Ca4 O13 79.37(8) . . ?
O4 Ca4 F3 65.84(8) 2_766 . ?
O2W Ca4 F3 125.74(10) . . ?
O3W Ca4 F3 70.61(13) . . ?
O12 Ca4 F3 127.88(10) 2_665 . ?
O5 Ca4 F3 61.57(8) . . ?
O13 Ca4 F3 122.31(8) . . ?
O4 Ca4 Ca1 90.97(6) 2_766 1_545 ?
O2W Ca4 Ca1 126.43(9) . 1_545 ?
O3W Ca4 Ca1 135.98(11) . 1_545 ?
O12 Ca4 Ca1 72.19(7) 2_665 1_545 ?
O5 Ca4 Ca1 40.57(5) . 1_545 ?
O13 Ca4 Ca1 39.71(6) . 1_545 ?
F3 Ca4 Ca1 96.54(6) . 1_545 ?
O4 Ca4 Ca2 36.47(6) 2_766 1_545 ?
O2W Ca4 Ca2 87.76(9) . 1_545 ?
O3W Ca4 Ca2 154.37(9) . 1_545 ?
O12 Ca4 Ca2 122.29(7) 2_665 1_545 ?
O5 Ca4 Ca2 80.60(6) . 1_545 ?
O13 Ca4 Ca2 41.82(5) . 1_545 ?
F3 Ca4 Ca2 88.65(6) . 1_545 ?
Ca1 Ca4 Ca2 59.126(18) 1_545 1_545 ?
C2 C1 C16 122.6(3) . . ?
C2 C1 C3 121.1(3) . . ?
C16 C1 C3 116.2(3) . . ?
C1 C2 C42 124.6(3) . . ?
C1 C2 C29 121.7(3) . . ?
C42 C2 C29 113.7(3) . . ?
C4 C3 C8 117.5(3) . . ?
C4 C3 C1 119.7(3) . . ?
C8 C3 C1 122.7(3) . . ?
C3 C4 C5 121.6(3) . . ?
C3 C4 H4A 119.2 . . ?
C5 C4 H4A 119.2 . . ?
C6 C5 C4 120.8(4) . . ?
C6 C5 H5A 119.6 . . ?
C4 C5 H5A 119.6 . . ?
C5 C6 C7 117.7(3) . . ?
C5 C6 C9 121.7(3) . . ?
C7 C6 C9 120.6(3) . . ?
C8 C7 C6 121.0(3) . . ?
C8 C7 H7A 119.5 . . ?
C6 C7 H7A 119.5 . . ?
C7 C8 C3 121.2(3) . . ?
C7 C8 H8A 119.4 . . ?
C3 C8 H8A 119.4 . . ?
C10 C9 C14 116.9(3) . . ?
C10 C9 C6 121.7(3) . . ?
C14 C9 C6 121.5(3) . . ?
C11 C10 C9 120.5(3) . . ?
C11 C10 H10A 119.7 . . ?
C9 C10 H10A 119.7 . . ?
F1 C11 C12 120.1(3) . . ?
F1 C11 C10 116.6(3) . . ?
C12 C11 C10 123.3(3) . . ?
C11 C12 C13 115.6(3) . . ?
C11 C12 C15 124.6(3) . . ?
C13 C12 C15 119.8(3) . . ?
C14 C13 C12 122.1(3) . . ?
C14 C13 H13A 118.9 . . ?
C12 C13 H13A 118.9 . . ?
C13 C14 C9 121.5(3) . . ?
C13 C14 H14A 119.3 . . ?
C9 C14 H14A 119.3 . . ?
O1 C15 O2 121.7(3) . . ?
O1 C15 C12 120.5(3) . . ?
O2 C15 C12 117.8(3) . . ?
O1 C15 Ca1 62.75(17) . . ?
O2 C15 Ca1 59.02(17) . . ?
C12 C15 Ca1 175.8(2) . . ?
C15 O1 Ca2 153.1(2) . . ?
C15 O1 Ca1 92.0(2) . . ?
Ca2 O1 Ca1 104.85(9) . . ?
C15 O2 Ca3 150.6(2) . . ?
C15 O2 Ca1 95.4(2) . . ?
Ca3 O2 Ca1 97.30(8) . . ?
C21 C16 C17 117.7(3) . . ?
C21 C16 C1 119.3(3) . . ?
C17 C16 C1 122.9(3) . . ?
C18 C17 C16 121.2(3) . . ?
C18 C17 H17A 119.4 . . ?
C16 C17 H17A 119.4 . . ?
C17 C18 C19 120.7(3) . . ?
C17 C18 H18A 119.7 . . ?
C19 C18 H18A 119.7 . . ?
C20 C19 C18 118.5(3) . . ?
C20 C19 C22 119.4(3) . . ?
C18 C19 C22 122.1(3) . . ?
C21 C20 C19 120.3(3) . . ?
C21 C20 H20A 119.8 . . ?
C19 C20 H20A 119.8 . . ?
C20 C21 C16 121.4(3) . . ?
C20 C21 H21A 119.3 . . ?
C16 C21 H21A 119.3 . . ?
C27 C22 C23 118.0(3) . . ?
C27 C22 C19 121.2(3) . . ?
C23 C22 C19 120.8(3) . . ?
C24 C23 C22 119.1(3) . . ?
C24 C23 H23A 120.4 . . ?
C22 C23 H23A 120.4 . . ?
F2 C24 C23 117.6(3) . . ?
F2 C24 C25 118.7(3) . . ?
C23 C24 C25 123.7(3) . . ?
C24 C25 C26 115.9(3) . . ?
C24 C25 C28 124.7(3) . . ?
C26 C25 C28 119.3(3) . . ?
C27 C26 C25 121.5(3) . . ?
C27 C26 H26A 119.3 . . ?
C25 C26 H26A 119.3 . . ?
C22 C27 C26 121.7(3) . . ?
C22 C27 H27A 119.1 . . ?
C26 C27 H27A 119.1 . . ?
O4 C28 O3 121.2(3) . . ?
O4 C28 C25 121.4(3) . . ?
O3 C28 C25 117.2(3) . . ?
O4 C28 Ca2 67.58(17) . 2_776 ?
O3 C28 Ca2 55.31(16) . 2_776 ?
C25 C28 Ca2 161.1(2) . 2_776 ?
C28 O3 Ca3 139.0(2) . 2_676 ?
C28 O3 Ca2 99.4(2) . 2_776 ?
Ca3 O3 Ca2 106.92(8) 2_676 2_776 ?
C28 O4 Ca4 159.6(2) . 2_766 ?
C28 O4 Ca2 87.21(19) . 2_776 ?
Ca4 O4 Ca2 112.88(9) 2_766 2_776 ?
C34 C29 C30 117.9(3) . . ?
C34 C29 C2 123.0(3) . . ?
C30 C29 C2 119.0(3) . . ?
C31 C30 C29 121.2(3) . . ?
C31 C30 H30A 119.4 . . ?
C29 C30 H30A 119.4 . . ?
C30 C31 C32 120.8(3) . . ?
C30 C31 H31A 119.6 . . ?
C32 C31 H31A 119.6 . . ?
C31 C32 C33 118.3(3) . . ?
C31 C32 C35 120.9(3) . . ?
C33 C32 C35 120.7(3) . . ?
C34 C33 C32 121.0(3) . . ?
C34 C33 H33A 119.5 . . ?
C32 C33 H33A 119.5 . . ?
C33 C34 C29 120.7(3) . . ?
C33 C34 H34A 119.6 . . ?
C29 C34 H34A 119.6 . . ?
C36 C35 C40 118.3(3) . . ?
C36 C35 C32 118.5(3) . . ?
C40 C35 C32 123.0(3) . . ?
C35 C36 C37 119.0(4) . . ?
C35 C36 H36A 120.5 . . ?
C37 C36 H36A 120.5 . . ?
F3 C37 C38 119.8(3) . . ?
F3 C37 C36 115.9(4) . . ?
C38 C37 C36 124.3(4) . . ?
C37 F3 Ca4 120.0(2) . . ?
C37 C38 C39 115.9(3) . . ?
C37 C38 C41 122.4(4) . . ?
C39 C38 C41 121.6(3) . . ?
C40 C39 C38 121.2(4) . . ?
C40 C39 H39A 119.4 . . ?
C38 C39 H39A 119.4 . . ?
C39 C40 C35 121.1(4) . . ?
C39 C40 H40A 119.5 . . ?
C35 C40 H40A 119.5 . . ?
O6 C41 O5 125.9(3) . . ?
O6 C41 C38 116.5(4) . . ?
O5 C41 C38 117.6(4) . . ?
O6 C41 Ca1 84.8(2) . 1_545 ?
O5 C41 Ca1 41.25(16) . 1_545 ?
C38 C41 Ca1 158.2(3) . 1_545 ?
C41 O5 Ca4 138.8(2) . . ?
C41 O5 Ca1 118.6(2) . 1_545 ?
Ca4 O5 Ca1 99.94(9) . 1_545 ?
C41 O6 Ca3 140.3(2) . 1_545 ?
C47 C42 C43 116.8(3) . . ?
C47 C42 C2 123.5(3) . . ?
C43 C42 C2 119.6(3) . . ?
C44 C43 C42 122.4(3) . . ?
C44 C43 H43A 118.8 . . ?
C42 C43 H43A 118.8 . . ?
C43 C44 C45 120.7(3) . . ?
C43 C44 H44A 119.6 . . ?
C45 C44 H44A 119.6 . . ?
C46 C45 C44 117.4(3) . . ?
C46 C45 C48 120.9(3) . . ?
C44 C45 C48 121.7(3) . . ?
C47 C46 C45 122.1(3) . . ?
C47 C46 H46A 118.9 . . ?
C45 C46 H46A 118.9 . . ?
C46 C47 C42 120.5(3) . . ?
C46 C47 H47A 119.8 . . ?
C42 C47 H47A 119.8 . . ?
C49 C48 C53 116.9(3) . . ?
C49 C48 C45 121.7(3) . . ?
C53 C48 C45 121.4(3) . . ?
C50 C49 C48 121.4(4) . . ?
C50 C49 H49A 119.3 . . ?
C48 C49 H49A 119.3 . . ?
C49 C50 C51 122.7(4) . . ?
C49 C50 F4 113.8(4) . . ?
C51 C50 F4 123.0(4) . . ?
C49 C50 H50A 118.6 . . ?
C51 C50 H50A 118.6 . . ?
C50 C51 C52 115.6(4) . . ?
C50 C51 C54 122.6(3) . . ?
C52 C51 C54 121.6(4) . . ?
C53 C52 C51 123.5(4) . . ?
C53 C52 F4' 113.4(4) . . ?
C51 C52 F4' 122.2(4) . . ?
C53 C52 H52A 118.3 . . ?
C51 C52 H52A 118.3 . . ?
C52 C53 C48 119.7(3) . . ?
C52 C53 H53A 120.2 . . ?
C48 C53 H53A 120.2 . . ?
O8 C54 O7 122.7(3) . . ?
O8 C54 C51 118.4(3) . . ?
O7 C54 C51 118.8(3) . . ?
O8 C54 Ca3 61.75(18) . 2_666 ?
O7 C54 Ca3 61.03(19) . 2_666 ?
C51 C54 Ca3 179.6(3) . 2_666 ?
C54 O7 Ca3 91.2(2) . 2_666 ?
C54 O8 Ca3 90.9(2) . 2_666 ?
C56 C55 C57 124.1(3) . . ?
C56 C55 C70 120.8(3) . . ?
C57 C55 C70 115.0(3) . . ?
C55 C56 C83 124.7(3) . . ?
C55 C56 C96 122.0(3) . . ?
C83 C56 C96 113.4(3) . . ?
C58 C57 C62 117.4(3) . . ?
C58 C57 C55 120.1(3) . . ?
C62 C57 C55 122.5(3) . . ?
C57 C58 C59 121.5(3) . . ?
C57 C58 H58A 119.2 . . ?
C59 C58 H58A 119.2 . . ?
C58 C59 C60 121.7(3) . . ?
C58 C59 H59A 119.2 . . ?
C60 C59 H59A 119.2 . . ?
C59 C60 C61 116.3(3) . . ?
C59 C60 C63 121.2(3) . . ?
C61 C60 C63 122.4(3) . . ?
C62 C61 C60 121.9(3) . . ?
C62 C61 H61A 119.1 . . ?
C60 C61 H61A 119.1 . . ?
C61 C62 C57 121.2(3) . . ?
C61 C62 H62A 119.4 . . ?
C57 C62 H62A 119.4 . . ?
C64 C63 C68 117.6(3) . . ?
C64 C63 C60 122.5(3) . . ?
C68 C63 C60 119.9(3) . . ?
C65 C64 C63 120.0(4) . . ?
C65 C64 H64A 120.0 . . ?
C63 C64 H64A 120.0 . . ?
C64 C65 C66 123.5(4) . . ?
C64 C65 F5' 111.9(4) . . ?
C66 C65 F5' 123.5(4) . . ?
C64 C65 H65A 118.3 . . ?
C66 C65 H65A 118.3 . . ?
C67 C66 C65 115.1(3) . . ?
C67 C66 C69 123.5(4) . . ?
C65 C66 C69 121.5(4) . . ?
C68 C67 F5 115.0(4) . . ?
C68 C67 C66 124.2(4) . . ?
F5 C67 C66 120.7(3) . . ?
C68 C67 H67A 117.9 . . ?
C66 C67 H67A 117.9 . . ?
C67 C68 C63 119.6(4) . . ?
C67 C68 H68A 120.2 . . ?
C63 C68 H68A 120.2 . . ?
O10 C69 O9 125.7(3) . . ?
O10 C69 C66 117.5(4) . . ?
O9 C69 C66 116.8(3) . . ?
C69 O9 Ca1 144.2(2) . . ?
C69 O10 Ca2 128.8(3) . . ?
C71 C70 C75 117.6(3) . . ?
C71 C70 C55 120.7(3) . . ?
C75 C70 C55 121.7(3) . . ?
C72 C71 C70 121.7(3) . . ?
C72 C71 H71A 119.2 . . ?
C70 C71 H71A 119.2 . . ?
C71 C72 C73 121.5(3) . . ?
C71 C72 H72A 119.2 . . ?
C73 C72 H72A 119.2 . . ?
C74 C73 C72 116.7(3) . . ?
C74 C73 C76 122.6(3) . . ?
C72 C73 C76 120.6(3) . . ?
C75 C74 C73 121.8(3) . . ?
C75 C74 H74A 119.1 . . ?
C73 C74 H74A 119.1 . . ?
C74 C75 C70 120.7(3) . . ?
C74 C75 H75A 119.6 . . ?
C70 C75 H75A 119.6 . . ?
C77 C76 C81 116.8(3) . . ?
C77 C76 C73 122.7(3) . . ?
C81 C76 C73 120.5(3) . . ?
C78 C77 C76 121.5(3) . . ?
C78 C77 H77A 119.2 . . ?
C76 C77 H77A 119.2 . . ?
C77 C78 F6' 111.9(4) . . ?
C77 C78 C79 122.0(3) . . ?
F6' C78 C79 125.6(4) . . ?
C77 C78 H78A 119.0 . . ?
C79 C78 H78A 119.0 . . ?
C80 C79 C78 116.5(3) . . ?
C80 C79 C82 122.8(3) . . ?
C78 C79 C82 120.6(3) . . ?
F6 C80 C81 115.1(3) . . ?
F6 C80 C79 122.5(3) . . ?
C81 C80 C79 122.4(3) . . ?
C81 C80 H80A 118.8 . . ?
C79 C80 H80A 118.8 . . ?
C80 C81 C76 120.7(3) . . ?
C80 C81 H81A 119.7 . . ?
C76 C81 H81A 119.7 . . ?
O11 C82 O12 126.0(3) . . ?
O11 C82 C79 116.5(3) . . ?
O12 C82 C79 117.4(3) . . ?
C82 O11 Ca1 133.2(2) . 2_675 ?
C82 O12 Ca4 134.2(2) . 2_665 ?
C88 C83 C84 117.9(3) . . ?
C88 C83 C56 122.2(3) . . ?
C84 C83 C56 119.9(3) . . ?
C85 C84 C83 122.2(3) . . ?
C85 C84 H84A 118.9 . . ?
C83 C84 H84A 118.9 . . ?
C84 C85 C86 120.0(3) . . ?
C84 C85 H85A 120.0 . . ?
C86 C85 H85A 120.0 . . ?
C87 C86 C85 117.7(3) . . ?
C87 C86 C89 120.9(3) . . ?
C85 C86 C89 121.4(3) . . ?
C88 C87 C86 122.0(3) . . ?
C88 C87 H87A 119.0 . . ?
C86 C87 H87A 119.0 . . ?
C87 C88 C83 120.2(3) . . ?
C87 C88 H88A 119.9 . . ?
C83 C88 H88A 119.9 . . ?
C94 C89 C90 117.9(3) . . ?
C94 C89 C86 121.7(3) . . ?
C90 C89 C86 120.4(3) . . ?
C91 C90 C89 120.0(4) . . ?
C91 C90 H90A 120.0 . . ?
C89 C90 H90A 120.0 . . ?
F7 C91 C90 117.0(4) . . ?
F7 C91 C92 120.1(3) . . ?
C90 C91 C92 122.9(4) . . ?
C90 C91 H91A 118.6 . . ?
C92 C91 H91A 118.6 . . ?
C91 C92 C93 116.0(3) . . ?
C91 C92 C95 122.8(3) . . ?
C93 C92 C95 121.3(3) . . ?
F7' C93 C94 117.6(5) . . ?
F7' C93 C92 119.0(5) . . ?
C94 C93 C92 122.4(3) . . ?
C94 C93 H93A 118.8 . . ?
C92 C93 H93A 118.8 . . ?
C93 F7' Ca1 131.3(7) . 1_545 ?
C93 C94 C89 120.6(3) . . ?
C93 C94 H94A 119.7 . . ?
C89 C94 H94A 119.7 . . ?
O14 C95 O13 122.7(3) . . ?
O14 C95 C92 119.8(3) . . ?
O13 C95 C92 117.5(3) . . ?
O14 C95 Ca2 50.76(18) . 1_545 ?
O13 C95 Ca2 72.88(18) . 1_545 ?
C92 C95 Ca2 166.3(2) . 1_545 ?
C95 O13 Ca1 141.5(2) . 1_545 ?
C95 O13 Ca4 119.3(2) . . ?
Ca1 O13 Ca4 98.78(9) 1_545 . ?
C95 O13 Ca2 81.8(2) . 1_545 ?
Ca1 O13 Ca2 95.75(8) 1_545 1_545 ?
Ca4 O13 Ca2 103.43(7) . 1_545 ?
C95 O14 Ca2 105.9(2) . 1_545 ?
C101 C96 C97 118.1(3) . . ?
C101 C96 C56 121.7(3) . . ?
C97 C96 C56 120.2(3) . . ?
C98 C97 C96 120.5(3) . . ?
C98 C97 H97A 119.7 . . ?
C96 C97 H97A 119.7 . . ?
C97 C98 C99 121.5(3) . . ?
C97 C98 H98A 119.2 . . ?
C99 C98 H98A 119.2 . . ?
C100 C99 C98 117.6(3) . . ?
C100 C99 C102 120.5(3) . . ?
C98 C99 C102 121.9(3) . . ?
C99 C100 C101 121.1(3) . . ?
C99 C100 H10B 119.5 . . ?
C101 C100 H10B 119.5 . . ?
C96 C101 C100 121.1(3) . . ?
C96 C101 H10C 119.4 . . ?
C100 C101 H10C 119.4 . . ?
C103 C102 C107 117.1(3) . . ?
C103 C102 C99 121.8(3) . . ?
C107 C102 C99 121.1(3) . . ?
C104 C103 C102 120.4(3) . . ?
C104 C103 H10D 119.8 . . ?
C102 C103 H10D 119.8 . . ?
F8 C104 C103 116.8(3) . . ?
F8 C104 C105 120.2(3) . . ?
C103 C104 C105 123.0(3) . . ?
C104 C105 C106 116.5(3) . . ?
C104 C105 C108 124.1(3) . . ?
C106 C105 C108 119.2(3) . . ?
C107 C106 C105 121.0(4) . . ?
C107 C106 H10E 119.5 . . ?
C105 C106 H10E 119.5 . . ?
C106 C107 C102 121.5(4) . . ?
C106 C107 H10F 119.3 . . ?
C102 C107 H10F 119.3 . . ?
O15 C108 O16 120.8(3) . . ?
O15 C108 C105 120.1(3) . . ?
O16 C108 C105 118.9(3) . . ?
O15 C108 Ca3 60.36(16) . 2_665 ?
O16 C108 Ca3 60.97(15) . 2_665 ?
C105 C108 Ca3 168.8(2) . 2_665 ?
C108 O15 Ca1 160.8(2) . 2_665 ?
C108 O15 Ca3 93.4(2) . 2_665 ?
Ca1 O15 Ca3 100.07(8) 2_665 2_665 ?
C108 O16 Ca2 142.4(2) . 2_765 ?
C108 O16 Ca3 92.38(18) . 2_665 ?
Ca2 O16 Ca3 103.22(8) 2_765 2_665 ?
Ca2 O1W H1A 114(2) . . ?
Ca2 O1W H1B 115(2) . . ?
H1A O1W H1B 116(2) . . ?
Ca4 O2W H2A 125.9(15) . . ?
Ca4 O2W H2B 121.5(14) . . ?
H2A O2W H2B 111.3(16) . . ?
Ca4 O3W H3A 121.9(15) . . ?
Ca4 O3W H3B 123.7(16) . . ?
H3A O3W H3B 112.2(16) . . ?

loop_
_geom_bond_atom_site_label_1
_geom_bond_atom_site_label_2
_geom_bond_distance
_geom_bond_site_symmetry_2
_geom_bond_publ_flag
Ca1 O9 2.295(3) . ?
Ca1 O15 2.307(3) 2_665 ?
Ca1 O11 2.351(2) 2_675 ?
Ca1 O13 2.369(3) 1_565 ?
Ca1 O5 2.420(2) 1_565 ?
Ca1 O2 2.527(2) . ?
Ca1 O1 2.610(2) . ?
Ca1 C15 2.934(3) . ?
Ca1 F7' 3.006(11) 1_565 ?
Ca1 C41 3.222(4) 1_565 ?
Ca1 Ca3 3.6609(10) . ?
Ca1 Ca4 3.6648(10) 1_565 ?
Ca2 O1 2.312(3) . ?
Ca2 O10 2.331(3) . ?
Ca2 O16 2.378(3) 2_765 ?
Ca2 O14 2.398(3) 1_565 ?
Ca2 O1W 2.401(3) . ?
Ca2 O3 2.436(2) 2_776 ?
Ca2 O4 2.706(2) 2_776 ?
Ca2 O13 2.875(2) 1_565 ?
Ca2 C28 2.923(3) 2_776 ?
Ca2 C95 2.978(4) 1_565 ?
Ca2 Ca3 3.8088(10) 1_655 ?
Ca3 O6 2.266(3) 1_565 ?
Ca3 O3 2.304(2) 2_676 ?
Ca3 O2 2.348(3) . ?
Ca3 O7 2.383(3) 2_666 ?
Ca3 O8 2.399(2) 2_666 ?
Ca3 O15 2.467(2) 2_665 ?
Ca3 O16 2.480(2) 2_665 ?
Ca3 C54 2.723(4) 2_666 ?
Ca3 C108 2.834(3) 2_665 ?
Ca4 O4 2.321(2) 2_766 ?
Ca4 O2W 2.321(3) . ?
Ca4 O3W 2.322(3) . ?
Ca4 O12 2.336(3) 2_665 ?
Ca4 O5 2.366(3) . ?
Ca4 O13 2.458(2) . ?
Ca4 F3 2.649(3) . ?
C1 C2 1.370(5) . ?
C1 C16 1.484(4) . ?
C1 C3 1.493(5) . ?
C2 C42 1.482(5) . ?
C2 C29 1.488(4) . ?
C3 C4 1.379(5) . ?
C3 C8 1.388(5) . ?
C4 C5 1.391(5) . ?
C4 H4A 0.9500 . ?
C5 C6 1.384(5) . ?
C5 H5A 0.9500 . ?
C6 C7 1.393(5) . ?
C6 C9 1.499(5) . ?
C7 C8 1.384(5) . ?
C7 H7A 0.9500 . ?
C8 H8A 0.9500 . ?
C9 C10 1.393(5) . ?
C9 C14 1.393(5) . ?
C10 C11 1.376(5) . ?
C10 H10A 0.9500 . ?
C11 F1 1.348(4) . ?
C11 C12 1.376(5) . ?
C12 C13 1.399(5) . ?
C12 C15 1.502(5) . ?
C13 C14 1.368(5) . ?
C13 H13A 0.9500 . ?
C14 H14A 0.9500 . ?
C15 O1 1.252(4) . ?
C15 O2 1.272(4) . ?
C16 C21 1.389(5) . ?
C16 C17 1.402(5) . ?
C17 C18 1.377(4) . ?
C17 H17A 0.9500 . ?
C18 C19 1.398(5) . ?
C18 H18A 0.9500 . ?
C19 C20 1.396(5) . ?
C19 C22 1.490(4) . ?
C20 C21 1.389(4) . ?
C20 H20A 0.9500 . ?
C21 H21A 0.9500 . ?
C22 C27 1.374(5) . ?
C22 C23 1.404(5) . ?
C23 C24 1.374(4) . ?
C23 H23A 0.9500 . ?
C24 F2 1.353(4) . ?
C24 C25 1.385(5) . ?
C25 C26 1.392(5) . ?
C25 C28 1.494(4) . ?
C26 C27 1.377(4) . ?
C26 H26A 0.9500 . ?
C27 H27A 0.9500 . ?
C28 O4 1.246(4) . ?
C28 O3 1.268(4) . ?
C29 C34 1.389(5) . ?
C29 C30 1.401(5) . ?
C30 C31 1.380(5) . ?
C30 H30A 0.9500 . ?
C31 C32 1.385(5) . ?
C31 H31A 0.9500 . ?
C32 C33 1.396(5) . ?
C32 C35 1.481(5) . ?
C33 C34 1.388(5) . ?
C33 H33A 0.9500 . ?
C34 H34A 0.9500 . ?
C35 C36 1.377(5) . ?
C35 C40 1.392(5) . ?
C36 C37 1.381(5) . ?
C36 H36A 0.9500 . ?
C37 F3 1.331(5) . ?
C37 C38 1.366(5) . ?
C38 C39 1.396(5) . ?
C38 C41 1.514(5) . ?
C39 C40 1.377(5) . ?
C39 H39A 0.9500 . ?
C40 H40A 0.9500 . ?
C41 O6 1.248(5) . ?
C41 O5 1.264(5) . ?
C42 C47 1.401(5) . ?
C42 C43 1.407(5) . ?
C43 C44 1.362(5) . ?
C43 H43A 0.9500 . ?
C44 C45 1.402(5) . ?
C44 H44A 0.9500 . ?
C45 C46 1.389(5) . ?
C45 C48 1.465(5) . ?
C46 C47 1.383(5) . ?
C46 H46A 0.9500 . ?
C47 H47A 0.9500 . ?
C48 C49 1.390(5) . ?
C48 C53 1.408(5) . ?
C49 C50 1.362(6) . ?
C49 H49A 0.9500 . ?
C50 C51 1.378(6) . ?
C50 F4 1.380(6) . ?
C50 H50A 0.9500 . ?
C51 C52 1.383(5) . ?
C51 C54 1.496(5) . ?
C52 C53 1.372(5) . ?
C52 F4' 1.406(7) . ?
C52 H52A 0.9500 . ?
C53 H53A 0.9500 . ?
C54 O8 1.249(4) . ?
C54 O7 1.269(4) . ?
C55 C56 1.351(4) . ?
C55 C57 1.494(4) . ?
C55 C70 1.497(4) . ?
C56 C83 1.495(4) . ?
C56 C96 1.496(4) . ?
C57 C58 1.386(5) . ?
C57 C62 1.402(5) . ?
C58 C59 1.387(4) . ?
C58 H58A 0.9500 . ?
C59 C60 1.401(5) . ?
C59 H59A 0.9500 . ?
C60 C61 1.406(5) . ?
C60 C63 1.471(4) . ?
C61 C62 1.380(4) . ?
C61 H61A 0.9500 . ?
C62 H62A 0.9500 . ?
C63 C64 1.393(5) . ?
C63 C68 1.417(5) . ?
C64 C65 1.385(5) . ?
C64 H64A 0.9500 . ?
C65 C66 1.385(5) . ?
C65 F5' 1.392(8) . ?
C65 H65A 0.9500 . ?
C66 C67 1.385(5) . ?
C66 C69 1.502(5) . ?
C67 C68 1.368(5) . ?
C67 F5 1.379(5) . ?
C67 H67A 0.9500 . ?
C68 H68A 0.9500 . ?
C69 O10 1.251(5) . ?
C69 O9 1.254(5) . ?
C70 C71 1.385(5) . ?
C70 C75 1.395(5) . ?
C71 C72 1.371(5) . ?
C71 H71A 0.9500 . ?
C72 C73 1.398(5) . ?
C72 H72A 0.9500 . ?
C73 C74 1.394(5) . ?
C73 C76 1.474(5) . ?
C74 C75 1.382(5) . ?
C74 H74A 0.9500 . ?
C75 H75A 0.9500 . ?
C76 C77 1.394(5) . ?
C76 C81 1.404(5) . ?
C77 C78 1.375(5) . ?
C77 H77A 0.9500 . ?
C78 F6' 1.394(9) . ?
C78 C79 1.394(5) . ?
C78 H78A 0.9500 . ?
C79 C80 1.384(5) . ?
C79 C82 1.519(5) . ?
C80 F6 1.371(5) . ?
C80 C81 1.383(5) . ?
C80 H80A 0.9500 . ?
C81 H81A 0.9500 . ?
C82 O11 1.247(4) . ?
C82 O12 1.249(4) . ?
C83 C88 1.391(5) . ?
C83 C84 1.396(5) . ?
C84 C85 1.374(5) . ?
C84 H84A 0.9500 . ?
C85 C86 1.407(5) . ?
C85 H85A 0.9500 . ?
C86 C87 1.391(5) . ?
C86 C89 1.482(5) . ?
C87 C88 1.384(5) . ?
C87 H87A 0.9500 . ?
C88 H88A 0.9500 . ?
C89 C94 1.380(5) . ?
C89 C90 1.391(5) . ?
C90 C91 1.371(5) . ?
C90 H90A 0.9500 . ?
C91 F7 1.341(5) . ?
C91 C92 1.382(5) . ?
C91 H91A 0.9500 . ?
C92 C93 1.382(5) . ?
C92 C95 1.504(5) . ?
C93 F7' 1.363(12) . ?
C93 C94 1.375(5) . ?
C93 H93A 0.9500 . ?
C94 H94A 0.9500 . ?
C95 O14 1.229(4) . ?
C95 O13 1.286(4) . ?
C96 C101 1.378(5) . ?
C96 C97 1.397(5) . ?
C97 C98 1.379(4) . ?
C97 H97A 0.9500 . ?
C98 C99 1.396(5) . ?
C98 H98A 0.9500 . ?
C99 C100 1.382(5) . ?
C99 C102 1.488(4) . ?
C100 C101 1.393(5) . ?
C100 H10B 0.9500 . ?
C101 H10C 0.9500 . ?
C102 C103 1.388(5) . ?
C102 C107 1.395(5) . ?
C103 C104 1.368(5) . ?
C103 H10D 0.9500 . ?
C104 F8 1.351(4) . ?
C104 C105 1.386(5) . ?
C105 C106 1.387(5) . ?
C105 C108 1.484(4) . ?
C106 C107 1.383(5) . ?
C106 H10E 0.9500 . ?
C107 H10F 0.9500 . ?
C108 O15 1.256(4) . ?
C108 O16 1.272(4) . ?
O1W H1A 0.819(10) . ?
O1W H1B 0.822(10) . ?
O2W H2A 0.827(10) . ?
O2W H2B 0.838(10) . ?
O3W H3A 0.836(10) . ?
O3W H3B 0.828(10) . ?
